data_7239653
loop_
_publ_author_name
'Arenaza-Corona, Antonino'
'Villamil-Ramos, Ra\'ul'
'Guerrero-\'Alvarez, Jorge'
'H\"opfl, Herbert'
'Barba, Victor'

_publ_section_title
;
 Bis-Dithiocarbamates derived from 1,10-diaza-18-crown-6 as ligand tectons
 for 1D, 2D and 3D supramolecular structure arrangements
;
_journal_issue 6
_journal_name_full CrystEngComm
_journal_page_first 1063
_journal_page_last 1077
_journal_paper_doi 10.1039/C9CE01755K
_journal_volume 22
_journal_year 2020
_chemical_formula_moiety 'C13 H25 N2 O4 Rb S2'
_chemical_formula_sum 'C13 H25 N2 O4 Rb S2'
_chemical_formula_weight 422.94
_space_group_crystal_system triclinic
_space_group_IT_number 2
_space_group_name_Hall '-P 1'
_space_group_name_H-M_alt 'P -1'
_atom_sites_solution_hydrogens mixed
_audit_creation_date 2016-01-19
_audit_creation_method
;
Olex2 1.2
(compiled 2015.09.30 svn.r3233 for OlexSys, GUI svn.r5103)
;
_audit_update_record
;
2019-08-01 deposited with the CCDC.	2019-12-20 downloaded from the CCDC.
;
_cell_angle_alpha 101.882(7)
_cell_angle_beta 101.773(6)
_cell_angle_gamma 107.864(7)
_cell_formula_units_Z 2
_cell_length_a 8.5349(6)
_cell_length_b 10.0169(9)
_cell_length_c 11.8510(7)
_cell_measurement_reflns_used 3213
_cell_measurement_temperature 99.98(11)
_cell_measurement_theta_max 28.6570
_cell_measurement_theta_min 2.7280
_cell_volume 904.01(13)
_computing_cell_refinement
;
CrysAlisPro, Agilent Technologies,
Version 1.171.37.35 (release 13-08-2014 CrysAlis171 .NET)
(compiled Aug 13 2014,18:06:01)
;
_computing_data_collection
;
CrysAlisPro, Agilent Technologies,
Version 1.171.37.35 (release 13-08-2014 CrysAlis171 .NET)
(compiled Aug 13 2014,18:06:01)
;
_computing_data_reduction
;
CrysAlisPro, Agilent Technologies,
Version 1.171.37.35 (release 13-08-2014 CrysAlis171 .NET)
(compiled Aug 13 2014,18:06:01)
;
_computing_molecular_graphics 'Olex2 (Dolomanov et al., 2009)'
_computing_publication_material 'Olex2 (Dolomanov et al., 2009)'
_computing_structure_refinement 'ShelXL (Sheldrick, 2015)'
_computing_structure_solution 'ShelXT (Sheldrick, 2015)'
_diffrn_ambient_environment N~2~
_diffrn_ambient_temperature 99.98(11)
_diffrn_detector 'CCD plate'
_diffrn_detector_area_resol_mean 8.0769
_diffrn_detector_type EosS2
_diffrn_measured_fraction_theta_full 0.998
_diffrn_measured_fraction_theta_max 0.850
_diffrn_measurement_details
;
#__ type_ start__ end____ width___ exp.time_
  1 omega  -34.00   28.00   1.0000   11.6350
omega____ theta____ kappa____ phi______ frames
    -       15.2374  -57.0000   60.0000 62

#__ type_ start__ end____ width___ exp.time_
  2 omega  -20.00   53.00   1.0000   11.6350
omega____ theta____ kappa____ phi______ frames
    -       15.2374  -99.0000  -60.0000 73

#__ type_ start__ end____ width___ exp.time_
  3 omega  -52.00   17.00   1.0000   11.6350
omega____ theta____ kappa____ phi______ frames
    -       15.2374  -57.0000 -150.0000 69

#__ type_ start__ end____ width___ exp.time_
  4 omega    0.00   65.00   1.0000   11.6350
omega____ theta____ kappa____ phi______ frames
    -       15.2374   57.0000   30.0000 65

#__ type_ start__ end____ width___ exp.time_
  5 omega  -10.00   62.00   1.0000   11.6350
omega____ theta____ kappa____ phi______ frames
    -       15.2374   77.0000 -180.0000 72

#__ type_ start__ end____ width___ exp.time_
  6 omega  -77.00  -52.00   1.0000   11.6350
omega____ theta____ kappa____ phi______ frames
    -      -16.0187  141.0000   -0.0000 25

#__ type_ start__ end____ width___ exp.time_
  7 omega  -76.00  -51.00   1.0000   11.6350
omega____ theta____ kappa____ phi______ frames
    -      -16.0187  -77.0000  120.0000 25
;
_diffrn_measurement_device 'four-circle diffractometer'
_diffrn_measurement_device_type 'SuperNova, Dual, Cu at zero, EosS2'
_diffrn_measurement_method '\w scans'
_diffrn_orient_matrix_UB_11 -0.0204814000
_diffrn_orient_matrix_UB_12 0.0154691000
_diffrn_orient_matrix_UB_13 -0.0557744000
_diffrn_orient_matrix_UB_21 0.0249581000
_diffrn_orient_matrix_UB_22 0.0751937000
_diffrn_orient_matrix_UB_23 0.0309387000
_diffrn_orient_matrix_UB_31 0.0852360000
_diffrn_orient_matrix_UB_32 0.0119447000
_diffrn_orient_matrix_UB_33 -0.0028757000
_diffrn_radiation_monochromator mirror
_diffrn_radiation_probe x-ray
_diffrn_radiation_type MoK\a
_diffrn_radiation_wavelength 0.71073
_diffrn_reflns_av_R_equivalents 0.0311
_diffrn_reflns_av_unetI/netI 0.0595
_diffrn_reflns_Laue_measured_fraction_full 0.998
_diffrn_reflns_Laue_measured_fraction_max 0.850
_diffrn_reflns_limit_h_max 11
_diffrn_reflns_limit_h_min -11
_diffrn_reflns_limit_k_max 13
_diffrn_reflns_limit_k_min -13
_diffrn_reflns_limit_l_max 15
_diffrn_reflns_limit_l_min -14
_diffrn_reflns_number 7505
_diffrn_reflns_point_group_measured_fraction_full 0.998
_diffrn_reflns_point_group_measured_fraction_max 0.850
_diffrn_reflns_theta_full 26.000
_diffrn_reflns_theta_max 29.053
_diffrn_reflns_theta_min 2.617
_diffrn_source 'SuperNova (Mo) X-ray Source'
_exptl_absorpt_coefficient_mu 2.986
_exptl_absorpt_correction_T_max 1.00000
_exptl_absorpt_correction_T_min 0.60810
_exptl_absorpt_correction_type multi-scan
_exptl_absorpt_process_details
;
CrysAlisPro, Agilent Technologies,
Version 1.171.37.35 (release 13-08-2014 CrysAlis171 .NET)
(compiled Aug 13 2014,18:06:01)
Empirical absorption correction using spherical harmonics,
 implemented in SCALE3 ABSPACK scaling algorithm.
;
_exptl_crystal_colour 'clear light colourless'
_exptl_crystal_colour_lustre clear
_exptl_crystal_colour_modifier light
_exptl_crystal_colour_primary colourless
_exptl_crystal_density_diffrn 1.554
_exptl_crystal_description prism
_exptl_crystal_F_000 436
_exptl_crystal_size_max 0.34
_exptl_crystal_size_mid 0.27
_exptl_crystal_size_min 0.15
_refine_diff_density_max 0.544
_refine_diff_density_min -0.503
_refine_diff_density_rms 0.095
_refine_ls_extinction_method none
_refine_ls_goodness_of_fit_ref 1.054
_refine_ls_hydrogen_treatment mixed
_refine_ls_matrix_type full
_refine_ls_number_parameters 207
_refine_ls_number_reflns 4110
_refine_ls_number_restraints 0
_refine_ls_restrained_S_all 1.054
_refine_ls_R_factor_all 0.0493
_refine_ls_R_factor_gt 0.0374
_refine_ls_shift/su_max 0.001
_refine_ls_shift/su_mean 0.000
_refine_ls_structure_factor_coef Fsqd
_refine_ls_weighting_details 'w=1/[\s^2^(Fo^2^)+(0.0220P)^2^] where P=(Fo^2^+2Fc^2^)/3'
_refine_ls_weighting_scheme calc
_refine_ls_wR_factor_gt 0.0646
_refine_ls_wR_factor_ref 0.0690
_reflns_Friedel_coverage 0.000
_reflns_number_gt 3484
_reflns_number_total 4110
_reflns_threshold_expression 'I > 2\s(I)'
_cod_data_source_file c9ce01755k2.cif
_cod_data_source_block e59vb
_cod_depositor_comments
;Adding full bibliography for 7239651--7239656.cif.

 Adding full bibliography for 7239651--7239656.cif.
;
_cod_database_code 7239653
_chemical_oxdiff_formula 'C H N O S Rb'
_shelx_space_group_comment
;
The symmetry employed for this shelxl refinement is uniquely defined
by the following loop, which should always be used as a source of
symmetry information in preference to the above space-group names.
They are only intended as comments.
;
_reflns_odcompleteness_completeness 99.76
_reflns_odcompleteness_iscentric 1
_reflns_odcompleteness_theta 26.32
_olex2_refinement_description
;
1. Fixed Uiso
 At 1.2 times of:
  All C(H,H) groups, All N(H) groups
2.a Ternary CH refined with riding coordinates:
 N2(H2)
2.b Secondary CH2 refined with riding coordinates:
 C2(H2A,H2B), C3(H3A,H3B), C4(H4A,H4B), C5(H5A,H5B), C6(H6A,H6B), C7(H7A,H7B),
 C8(H8A,H8B), C9(H9A,H9B), C10(H10A,H10B), C11(H11B,H11A), C12(H12A,H12B)
;
_shelx_shelxl_version_number 2014/7
_olex2_submission_special_instructions 'No special instructions were received'

loop_
_space_group_symop_operation_xyz
'x, y, z'
'-x, -y, -z'

loop_
_atom_site_label
_atom_site_type_symbol
_atom_site_fract_x
_atom_site_fract_y
_atom_site_fract_z
_atom_site_U_iso_or_equiv
_atom_site_adp_type
_atom_site_occupancy
_atom_site_site_symmetry_order
_atom_site_calc_flag
_atom_site_refinement_flags_posn
Rb1 Rb 0.74792(3) 0.97797(3) 0.54146(2) 0.01559(8) Uani 1 1 d .
S1 S 0.34671(8) 0.70668(8) 0.42717(6) 0.01662(15) Uani 1 1 d .
S2 S 0.46994(8) 0.89119(7) 0.26898(5) 0.01489(15) Uani 1 1 d .
O1 O 0.4104(2) 0.3317(2) 0.15946(15) 0.0165(4) Uani 1 1 d .
O2 O 0.7301(2) 0.3492(2) 0.11245(14) 0.0161(4) Uani 1 1 d .
O3 O 0.9350(2) 0.76044(19) 0.45672(15) 0.0159(4) Uani 1 1 d .
O4 O 0.9931(2) 0.8994(2) 0.70633(15) 0.0162(4) Uani 1 1 d .
N1 N 0.3192(2) 0.5996(2) 0.19534(18) 0.0126(5) Uani 1 1 d .
N2 N 0.9964(3) 0.8102(2) 0.23266(18) 0.0169(5) Uani 1 1 d .
H2 H 1.0476 0.7391 0.2050 0.020 Uiso 1 1 calc R
C1 C 0.3748(3) 0.7226(3) 0.2902(2) 0.0127(5) Uani 1 1 d .
C2 C 0.2207(3) 0.4546(3) 0.2026(2) 0.0153(6) Uani 1 1 d .
H2A H 0.1443 0.3960 0.1233 0.018 Uiso 1 1 calc R
H2B H 0.1499 0.4663 0.2556 0.018 Uiso 1 1 calc R
C3 C 0.3302(3) 0.3719(3) 0.2481(2) 0.0167(6) Uani 1 1 d .
H3A H 0.4168 0.4334 0.3230 0.020 Uiso 1 1 calc R
H3B H 0.2590 0.2850 0.2630 0.020 Uiso 1 1 calc R
C4 C 0.5033(3) 0.2413(3) 0.1908(2) 0.0181(6) Uani 1 1 d .
H4A H 0.4250 0.1491 0.1932 0.022 Uiso 1 1 calc R
H4B H 0.5863 0.2899 0.2695 0.022 Uiso 1 1 calc R
C5 C 0.5937(3) 0.2145(3) 0.0969(2) 0.0173(6) Uani 1 1 d .
H5A H 0.6398 0.1388 0.1061 0.021 Uiso 1 1 calc R
H5B H 0.5138 0.1824 0.0170 0.021 Uiso 1 1 calc R
C6 C 0.7739(3) 0.3609(3) 0.0044(2) 0.0173(6) Uani 1 1 d .
H6A H 0.7815 0.2694 -0.0358 0.021 Uiso 1 1 calc R
H6B H 0.8858 0.4374 0.0242 0.021 Uiso 1 1 calc R
C7 C 0.3580(3) 0.6042(3) 0.0808(2) 0.0146(6) Uani 1 1 d .
H7A H 0.3611 0.5102 0.0419 0.018 Uiso 1 1 calc R
H7B H 0.4709 0.6778 0.0968 0.018 Uiso 1 1 calc R
C8 C 0.8300(3) 0.7246(3) 0.2440(2) 0.0183(6) Uani 1 1 d .
H8A H 0.7631 0.6506 0.1682 0.022 Uiso 1 1 calc R
H8B H 0.7674 0.7886 0.2616 0.022 Uiso 1 1 calc R
C9 C 0.8508(3) 0.6518(3) 0.3417(2) 0.0192(6) Uani 1 1 d .
H9A H 0.7390 0.5889 0.3418 0.023 Uiso 1 1 calc R
H9B H 0.9184 0.5914 0.3267 0.023 Uiso 1 1 calc R
C10 C 0.9603(3) 0.6907(3) 0.5485(2) 0.0195(6) Uani 1 1 d .
H10A H 1.0130 0.6204 0.5248 0.023 Uiso 1 1 calc R
H10B H 0.8498 0.6377 0.5577 0.023 Uiso 1 1 calc R
C11 C 1.0721(3) 0.7990(3) 0.6663(2) 0.0169(6) Uani 1 1 d .
H11B H 1.0914 0.7477 0.7258 0.020 Uiso 1 1 calc R
H11A H 1.1827 0.8524 0.6576 0.020 Uiso 1 1 calc R
C12 C 1.0875(3) 0.9930(3) 0.8252(2) 0.0195(6) Uani 1 1 d .
H12A H 1.2073 1.0383 0.8293 0.023 Uiso 1 1 calc R
H12B H 1.0809 0.9360 0.8822 0.023 Uiso 1 1 calc R
C13 C 0.9866(4) 0.8897(3) 0.1427(2) 0.0209(6) Uani 1 1 d .
H13A H 1.101(3) 0.936(3) 0.140(2) 0.013(7) Uiso 1 1 d .
H13B H 0.920(3) 0.830(3) 0.066(2) 0.023(8) Uiso 1 1 d .

loop_
_atom_site_aniso_label
_atom_site_aniso_U_11
_atom_site_aniso_U_22
_atom_site_aniso_U_33
_atom_site_aniso_U_23
_atom_site_aniso_U_13
_atom_site_aniso_U_12
Rb1 0.01349(13) 0.01476(15) 0.01528(13) 0.00176(10) 0.00080(9) 0.00460(10)
S1 0.0204(3) 0.0154(4) 0.0148(3) 0.0043(3) 0.0078(3) 0.0059(3)
S2 0.0163(3) 0.0120(4) 0.0155(3) 0.0040(3) 0.0046(3) 0.0039(3)
O1 0.0200(10) 0.0186(11) 0.0195(9) 0.0094(8) 0.0103(8) 0.0128(8)
O2 0.0147(9) 0.0184(11) 0.0125(9) 0.0043(8) 0.0031(7) 0.0031(8)
O3 0.0202(10) 0.0114(10) 0.0145(9) 0.0020(8) 0.0044(8) 0.0048(8)
O4 0.0152(9) 0.0164(11) 0.0148(9) 0.0009(8) 0.0023(7) 0.0064(8)
N1 0.0120(10) 0.0099(12) 0.0144(10) 0.0015(9) 0.0045(9) 0.0026(9)
N2 0.0162(11) 0.0179(13) 0.0170(11) 0.0014(10) 0.0057(9) 0.0086(10)
C1 0.0091(12) 0.0144(14) 0.0148(12) 0.0045(11) 0.0015(10) 0.0056(11)
C2 0.0111(13) 0.0106(14) 0.0215(13) 0.0024(11) 0.0049(10) 0.0017(11)
C3 0.0186(14) 0.0127(15) 0.0210(13) 0.0065(12) 0.0106(11) 0.0046(11)
C4 0.0196(14) 0.0155(15) 0.0243(14) 0.0105(12) 0.0075(11) 0.0094(12)
C5 0.0165(13) 0.0132(15) 0.0211(14) 0.0028(12) 0.0046(11) 0.0058(11)
C6 0.0141(13) 0.0230(16) 0.0157(13) 0.0055(12) 0.0058(11) 0.0071(12)
C7 0.0145(13) 0.0160(15) 0.0135(12) 0.0021(11) 0.0050(10) 0.0064(11)
C8 0.0156(14) 0.0163(15) 0.0168(13) -0.0037(12) -0.0010(11) 0.0066(12)
C9 0.0159(14) 0.0126(15) 0.0201(14) -0.0046(12) 0.0014(11) 0.0015(11)
C10 0.0244(15) 0.0115(15) 0.0255(14) 0.0079(12) 0.0118(12) 0.0057(12)
C11 0.0186(14) 0.0157(15) 0.0204(13) 0.0088(12) 0.0079(11) 0.0076(12)
C12 0.0193(14) 0.0228(17) 0.0135(13) 0.0034(12) 0.0008(11) 0.0075(12)
C13 0.0221(16) 0.0251(18) 0.0127(13) 0.0020(13) 0.0024(12) 0.0087(13)

loop_
_atom_type_symbol
_atom_type_description
_atom_type_scat_dispersion_real
_atom_type_scat_dispersion_imag
_atom_type_scat_source
C C 0.0033 0.0016 'International Tables Vol C Tables 4.2.6.8 and 6.1.1.4'
H H 0.0000 0.0000 'International Tables Vol C Tables 4.2.6.8 and 6.1.1.4'
N N 0.0061 0.0033 'International Tables Vol C Tables 4.2.6.8 and 6.1.1.4'
O O 0.0106 0.0060 'International Tables Vol C Tables 4.2.6.8 and 6.1.1.4'
Rb Rb -0.9393 2.9676 'International Tables Vol C Tables 4.2.6.8 and 6.1.1.4'
S S 0.1246 0.1234 'International Tables Vol C Tables 4.2.6.8 and 6.1.1.4'

loop_
_geom_angle_atom_site_label_1
_geom_angle_atom_site_label_2
_geom_angle_atom_site_label_3
_geom_angle
_geom_angle_site_symmetry_1
_geom_angle_site_symmetry_3
Rb1 Rb1 Rb1 149.691(13) 2_676 2_776
S1 Rb1 Rb1 114.126(15) 2_676 2_776
S1 Rb1 Rb1 132.392(15) . 2_776
S1 Rb1 Rb1 51.407(14) . 2_676
S1 Rb1 Rb1 50.975(14) 2_676 2_676
S1 Rb1 S1 102.382(18) . 2_676
S1 Rb1 S2 79.123(17) . 2_676
S1 Rb1 S2 51.336(17) 2_676 2_676
S1 Rb1 C1 100.32(4) 2_676 .
S1 Rb1 C1 27.69(4) . .
S1 Rb1 C13 126.01(5) . 2_776
S1 Rb1 C13 90.94(5) 2_676 2_776
S2 Rb1 Rb1 52.293(13) . 2_676
S2 Rb1 Rb1 49.457(13) 2_676 2_676
S2 Rb1 Rb1 148.026(15) 2_676 2_776
S2 Rb1 Rb1 103.245(15) . 2_776
S2 Rb1 S1 52.613(18) . .
S2 Rb1 S1 80.746(19) . 2_676
S2 Rb1 S2 101.750(16) . 2_676
S2 Rb1 C1 98.86(4) 2_676 .
S2 Rb1 C1 27.98(4) . .
S2 Rb1 C13 69.36(5) 2_676 2_776
S2 Rb1 C13 170.58(5) . 2_776
O3 Rb1 Rb1 43.82(3) . 2_776
O3 Rb1 Rb1 117.24(3) 2_776 2_676
O3 Rb1 Rb1 44.95(3) 2_776 2_776
O3 Rb1 Rb1 140.64(3) . 2_676
O3 Rb1 S1 156.09(4) . 2_676
O3 Rb1 S1 93.00(3) . .
O3 Rb1 S1 156.95(3) 2_776 .
O3 Rb1 S1 69.96(3) 2_776 2_676
O3 Rb1 S2 104.34(3) 2_776 .
O3 Rb1 S2 94.68(3) . .
O3 Rb1 S2 109.18(3) 2_776 2_676
O3 Rb1 S2 151.45(3) . 2_676
O3 Rb1 O3 88.77(5) 2_776 .
O3 Rb1 C1 130.15(5) 2_776 .
O3 Rb1 C1 84.84(5) . .
O3 Rb1 C13 76.64(6) 2_776 2_776
O3 Rb1 C13 94.71(5) . 2_776
O4 Rb1 Rb1 64.06(3) . 2_776
O4 Rb1 Rb1 146.23(3) . 2_676
O4 Rb1 S1 112.72(4) . .
O4 Rb1 S1 130.92(4) . 2_676
O4 Rb1 S2 102.29(3) . 2_676
O4 Rb1 S2 148.15(4) . .
O4 Rb1 O3 55.33(4) . .
O4 Rb1 O3 87.06(5) . 2_776
O4 Rb1 N2 56.60(6) . 2_776
O4 Rb1 C1 126.60(5) . .
O4 Rb1 C13 40.67(6) . 2_776
N2 Rb1 Rb1 115.47(4) 2_776 2_676
N2 Rb1 Rb1 77.67(4) 2_776 2_776
N2 Rb1 S1 143.70(4) 2_776 .
N2 Rb1 S1 74.71(4) 2_776 2_676
N2 Rb1 S2 71.04(4) 2_776 2_676
N2 Rb1 S2 153.16(5) 2_776 .
N2 Rb1 O3 57.07(5) 2_776 2_776
N2 Rb1 O3 103.33(5) 2_776 .
N2 Rb1 C1 169.81(6) 2_776 .
N2 Rb1 C13 22.27(6) 2_776 2_776
C1 Rb1 Rb1 55.88(4) . 2_676
C1 Rb1 Rb1 112.52(4) . 2_776
C1 Rb1 C13 153.11(6) . 2_776
C13 Rb1 Rb1 118.74(5) 2_776 2_676
C13 Rb1 Rb1 84.14(5) 2_776 2_776
Rb1 S1 Rb1 77.618(17) . 2_676
C1 S1 Rb1 87.39(9) . 2_676
C1 S1 Rb1 83.99(8) . .
Rb1 S2 Rb1 78.250(16) . 2_676
C1 S2 Rb1 86.49(8) . .
C1 S2 Rb1 86.15(8) . 2_676
C3 O1 C4 111.93(19) . .
C6 O2 C5 113.15(19) . .
Rb1 O3 Rb1 91.23(5) 2_776 .
C9 O3 Rb1 117.30(13) . .
C9 O3 Rb1 114.24(14) . 2_776
C10 O3 Rb1 106.55(14) . .
C10 O3 Rb1 116.68(14) . 2_776
C10 O3 C9 109.77(19) . .
C11 O4 Rb1 123.64(13) . .
C11 O4 C12 111.44(18) . .
C12 O4 Rb1 121.58(15) . .
C1 N1 C2 122.1(2) . .
C1 N1 C7 121.8(2) . .
C7 N1 C2 116.1(2) . .
Rb1 N2 H2 105.9 2_776 .
C8 N2 Rb1 116.24(15) . 2_776
C8 N2 H2 105.9 . .
C13 N2 Rb1 107.11(16) . 2_776
C13 N2 H2 105.9 . .
C13 N2 C8 114.9(2) . .
S1 C1 Rb1 68.32(8) . .
S1 C1 S2 121.67(15) . .
S2 C1 Rb1 65.53(8) . .
N1 C1 Rb1 144.15(15) . .
N1 C1 S1 119.4(2) . .
N1 C1 S2 118.92(18) . .
N1 C2 H2A 108.7 . .
N1 C2 H2B 108.7 . .
N1 C2 C3 114.33(19) . .
H2A C2 H2B 107.6 . .
C3 C2 H2A 108.7 . .
C3 C2 H2B 108.7 . .
O1 C3 C2 108.6(2) . .
O1 C3 H3A 110.0 . .
O1 C3 H3B 110.0 . .
C2 C3 H3A 110.0 . .
C2 C3 H3B 110.0 . .
H3A C3 H3B 108.4 . .
O1 C4 H4A 110.1 . .
O1 C4 H4B 110.1 . .
O1 C4 C5 107.8(2) . .
H4A C4 H4B 108.5 . .
C5 C4 H4A 110.1 . .
C5 C4 H4B 110.1 . .
O2 C5 C4 107.9(2) . .
O2 C5 H5A 110.1 . .
O2 C5 H5B 110.1 . .
C4 C5 H5A 110.1 . .
C4 C5 H5B 110.1 . .
H5A C5 H5B 108.4 . .
O2 C6 H6A 109.2 . .
O2 C6 H6B 109.2 . .
O2 C6 C7 111.98(19) . 2_665
H6A C6 H6B 107.9 . .
C7 C6 H6A 109.2 2_665 .
C7 C6 H6B 109.2 2_665 .
N1 C7 C6 112.50(19) . 2_665
N1 C7 H7A 109.1 . .
N1 C7 H7B 109.1 . .
C6 C7 H7A 109.1 2_665 .
C6 C7 H7B 109.1 2_665 .
H7A C7 H7B 107.8 . .
N2 C8 H8A 109.3 . .
N2 C8 H8B 109.3 . .
N2 C8 C9 111.7(2) . .
H8A C8 H8B 107.9 . .
C9 C8 H8A 109.3 . .
C9 C8 H8B 109.3 . .
O3 C9 C8 110.1(2) . .
O3 C9 H9A 109.6 . .
O3 C9 H9B 109.6 . .
C8 C9 H9A 109.6 . .
C8 C9 H9B 109.6 . .
H9A C9 H9B 108.2 . .
O3 C10 H10A 109.3 . .
O3 C10 H10B 109.3 . .
O3 C10 C11 111.6(2) . .
H10A C10 H10B 108.0 . .
C11 C10 H10A 109.3 . .
C11 C10 H10B 109.3 . .
O4 C11 C10 110.4(2) . .
O4 C11 H11B 109.6 . .
O4 C11 H11A 109.6 . .
C10 C11 H11B 109.6 . .
C10 C11 H11A 109.6 . .
H11B C11 H11A 108.1 . .
O4 C12 H12A 109.8 . .
O4 C12 H12B 109.8 . .
O4 C12 C13 109.6(2) . 2_776
H12A C12 H12B 108.2 . .
C13 C12 H12A 109.8 2_776 .
C13 C12 H12B 109.8 2_776 .
Rb1 C13 H13A 74.8(14) 2_776 .
Rb1 C13 H13B 163.1(17) 2_776 .
N2 C13 Rb1 50.63(12) . 2_776
N2 C13 C12 112.1(2) . 2_776
N2 C13 H13A 107.2(15) . .
N2 C13 H13B 113.7(18) . .
C12 C13 Rb1 87.05(14) 2_776 2_776
C12 C13 H13A 108.2(16) 2_776 .
C12 C13 H13B 106.8(16) 2_776 .
H13A C13 H13B 109(2) . .

loop_
_geom_bond_atom_site_label_1
_geom_bond_atom_site_label_2
_geom_bond_distance
_geom_bond_site_symmetry_2
Rb1 Rb1 4.3240(6) 2_676
Rb1 Rb1 4.5183(6) 2_776
Rb1 S1 3.4392(8) .
Rb1 S1 3.4601(8) 2_676
Rb1 S2 3.3562(7) .
Rb1 S2 3.4941(7) 2_676
Rb1 O3 3.1293(18) 2_776
Rb1 O3 3.1928(17) .
Rb1 O4 2.9653(17) .
Rb1 N2 2.978(2) 2_776
Rb1 C1 3.681(2) .
Rb1 C13 3.681(3) 2_776
S1 Rb1 3.4601(8) 2_676
S1 C1 1.720(2) .
S2 Rb1 3.4941(7) 2_676
S2 C1 1.730(3) .
O1 C3 1.422(3) .
O1 C4 1.430(3) .
O2 C5 1.434(3) .
O2 C6 1.422(3) .
O3 Rb1 3.1293(18) 2_776
O3 C9 1.439(3) .
O3 C10 1.424(3) .
O4 C11 1.429(3) .
O4 C12 1.429(3) .
N1 C1 1.364(3) .
N1 C2 1.469(3) .
N1 C7 1.468(3) .
N2 Rb1 2.978(2) 2_776
N2 H2 0.9800 .
N2 C8 1.466(3) .
N2 C13 1.460(3) .
C2 H2A 0.9700 .
C2 H2B 0.9700 .
C2 C3 1.517(3) .
C3 H3A 0.9700 .
C3 H3B 0.9700 .
C4 H4A 0.9700 .
C4 H4B 0.9700 .
C4 C5 1.503(3) .
C5 H5A 0.9700 .
C5 H5B 0.9700 .
C6 H6A 0.9700 .
C6 H6B 0.9700 .
C6 C7 1.528(3) 2_665
C7 C6 1.528(3) 2_665
C7 H7A 0.9700 .
C7 H7B 0.9700 .
C8 H8A 0.9700 .
C8 H8B 0.9700 .
C8 C9 1.498(4) .
C9 H9A 0.9700 .
C9 H9B 0.9700 .
C10 H10A 0.9700 .
C10 H10B 0.9700 .
C10 C11 1.495(3) .
C11 H11B 0.9700 .
C11 H11A 0.9700 .
C12 H12A 0.9700 .
C12 H12B 0.9700 .
C12 C13 1.514(4) 2_776
C13 Rb1 3.682(3) 2_776
C13 C12 1.514(4) 2_776
C13 H13A 0.95(2) .
C13 H13B 0.93(3) .

loop_
_geom_torsion_atom_site_label_1
_geom_torsion_atom_site_label_2
_geom_torsion_atom_site_label_3
_geom_torsion_atom_site_label_4
_geom_torsion
_geom_torsion_site_symmetry_1
_geom_torsion_site_symmetry_4
Rb1 S1 C1 Rb1 77.817(18) 2_676 .
Rb1 S1 C1 S2 38.09(13) 2_676 .
Rb1 S1 C1 S2 -39.73(13) . .
Rb1 S1 C1 N1 -141.18(18) 2_676 .
Rb1 S1 C1 N1 141.00(19) . .
Rb1 S2 C1 Rb1 -78.442(16) 2_676 .
Rb1 S2 C1 S1 40.74(13) . .
Rb1 S2 C1 S1 -37.70(13) 2_676 .
Rb1 S2 C1 N1 -139.99(18) . .
Rb1 S2 C1 N1 141.57(18) 2_676 .
Rb1 O3 C9 C8 60.5(2) . .
Rb1 O3 C9 C8 -44.5(2) 2_776 .
Rb1 O3 C10 C11 38.8(2) 2_776 .
Rb1 O3 C10 C11 -61.2(2) . .
Rb1 O4 C11 C10 -27.3(3) . .
Rb1 O4 C12 C13 12.3(3) . 2_776
Rb1 N2 C8 C9 -51.3(2) 2_776 .
Rb1 N2 C13 C12 -66.1(2) 2_776 2_776
O1 C4 C5 O2 70.7(2) . .
O3 C10 C11 O4 62.0(3) . .
N1 C2 C3 O1 -68.8(3) . .
N2 C8 C9 O3 64.6(3) . .
C1 N1 C2 C3 -88.6(3) . .
C1 N1 C7 C6 -86.9(3) . 2_665
C2 N1 C1 Rb1 99.3(3) . .
C2 N1 C1 S1 6.1(3) . .
C2 N1 C1 S2 -173.22(16) . .
C2 N1 C7 C6 94.5(3) . 2_665
C3 O1 C4 C5 -175.8(2) . .
C4 O1 C3 C2 -174.51(19) . .
C5 O2 C6 C7 75.9(3) . 2_665
C6 O2 C5 C4 -153.1(2) . .
C7 N1 C1 Rb1 -79.2(3) . .
C7 N1 C1 S1 -172.43(17) . .
C7 N1 C1 S2 8.3(3) . .
C7 N1 C2 C3 89.9(3) . .
C8 N2 C13 Rb1 130.7(2) . 2_776
C8 N2 C13 C12 64.6(3) . 2_776
C9 O3 C10 C11 170.8(2) . .
C10 O3 C9 C8 -177.8(2) . .
C11 O4 C12 C13 172.4(2) . 2_776
C12 O4 C11 C10 173.1(2) . .
C13 N2 C8 C9 -177.4(2) . .
